data_2022796
loop_
_publ_author_name
'Golen, James A.'
'Manke, David R.'

_publ_section_title
;
 3,5-Lutidine pentaaqua sulfate complexes of first-row transition metals:
 [M(3,5-lutidine)(H2O)5]SO4, with M = Mn, Co, Ni, and Zn
;
_journal_issue 7
_journal_name_full 'Acta Crystallographica Section E Crystallographic Communications'
_journal_paper_doi 10.1107/S2056989023005261
_journal_volume 79
_journal_year 2023
_chemical_formula_iupac '[Ni (C7 H9 N) (H2 O)5] S O4'
_chemical_formula_moiety 'C7 H19 Ni N O5 2+, O4 S 2-'
_chemical_formula_sum 'C7 H19 N Ni O9 S'
_chemical_formula_weight 352.00
_chemical_name_systematic
;
Pentaaqua(3,5-dimethylpyridine-\k<i>N</i>)nickel(II) sulfate
;
_space_group_crystal_system orthorhombic
_space_group_IT_number 62
_space_group_name_Hall '-P 2ac 2n'
_space_group_name_H-M_alt 'P n m a'
_atom_sites_solution_hydrogens mixed
_audit_creation_method
;
Olex2 1.5
(compiled 2023.03.06 svn.rbb2c1857 for OlexSys, GUI svn.r6748)
;
_cell_angle_alpha 90
_cell_angle_beta 90
_cell_angle_gamma 90
_cell_formula_units_Z 4
_cell_length_a 17.1196(8)
_cell_length_b 7.0609(3)
_cell_length_c 11.2233(5)
_cell_measurement_reflns_used 9899
_cell_measurement_temperature 297(2)
_cell_measurement_theta_max 26.31
_cell_measurement_theta_min 2.99
_cell_volume 1356.67(10)
_computing_cell_refinement
;
SAINT (Bruker, 2021)
;
_computing_data_collection
;
APEX4 (Bruker, 2021)
;
_computing_data_reduction
;
SAINT (Bruker, 2021)
;
_computing_molecular_graphics
;
OLEX2 (Dolomanov <i>et al.</i>,  2009)
;
_computing_publication_material
;
publCIF (Westrip, 2010)
;
_computing_structure_refinement
;
SHELXL2018 (Sheldrick, 2015b)
;
_computing_structure_solution
;
<i>SHELXT2014</i> (Sheldrick, 2015a)
;
_diffrn_ambient_temperature 297.15
_diffrn_measured_fraction_theta_full 0.995
_diffrn_measured_fraction_theta_max 0.995
_diffrn_measurement_device_type 'Bruker D8 Venture CMOS'
_diffrn_measurement_method '\f and \w scans'
_diffrn_radiation_type MoK\a
_diffrn_radiation_wavelength 0.71073
_diffrn_reflns_av_R_equivalents 0.0486
_diffrn_reflns_av_unetI/netI 0.0127
_diffrn_reflns_limit_h_max 20
_diffrn_reflns_limit_h_min -21
_diffrn_reflns_limit_k_max 8
_diffrn_reflns_limit_k_min -8
_diffrn_reflns_limit_l_max 14
_diffrn_reflns_limit_l_min -14
_diffrn_reflns_number 36924
_diffrn_reflns_theta_full 25.242
_diffrn_reflns_theta_max 26.392
_diffrn_reflns_theta_min 3.611
_diffrn_source_current 30.0
_diffrn_source_power 1.5
_diffrn_source_voltage 50.0
_diffrn_standards_number 0
_exptl_absorpt_coefficient_mu 1.624
_exptl_absorpt_correction_T_max 0.745
_exptl_absorpt_correction_T_min 0.680
_exptl_absorpt_correction_type multi-scan
_exptl_absorpt_process_details
;
(SADABS; Bruker, 2021)
;
_exptl_crystal_colour green
_exptl_crystal_density_diffrn 1.723
_exptl_crystal_description BLOCK
_exptl_crystal_F_000 736
_exptl_crystal_size_max 0.17
_exptl_crystal_size_mid 0.04
_exptl_crystal_size_min 0.03
_refine_diff_density_max 0.436
_refine_diff_density_min -0.334
_refine_ls_extinction_method none
_refine_ls_goodness_of_fit_ref 1.102
_refine_ls_hydrogen_treatment mixed
_refine_ls_matrix_type full
_refine_ls_number_parameters 128
_refine_ls_number_reflns 1499
_refine_ls_number_restraints 7
_refine_ls_restrained_S_all 1.100
_refine_ls_R_factor_all 0.0262
_refine_ls_R_factor_gt 0.0228
_refine_ls_shift/su_max 0.000
_refine_ls_shift/su_mean 0.000
_refine_ls_structure_factor_coef Fsqd
_refine_ls_weighting_details 'w=1/[\s^2^(Fo^2^)+(0.0308P)^2^+0.6821P] where P=(Fo^2^+2Fc^2^)/3'
_refine_ls_weighting_scheme calc
_refine_ls_wR_factor_gt 0.0577
_refine_ls_wR_factor_ref 0.0595
_reflns_number_gt 1386
_reflns_number_total 1499
_reflns_threshold_expression 'I > 2\s(I)'
_cod_data_source_file zv2026sup1.cif
_cod_data_source_block 3
_cod_database_code 2022796
_shelx_space_group_comment
;
The symmetry employed for this shelxl refinement is uniquely defined
by the following loop, which should always be used as a source of
symmetry information in preference to the above space-group names.
They are only intended as comments.
;
_shelx_estimated_absorpt_t_min 0.770
_shelx_estimated_absorpt_t_max 0.953

loop_
_space_group_symop_operation_xyz
'x, y, z'
'-x+1/2, -y, z+1/2'
'-x, y+1/2, -z'
'x+1/2, -y+1/2, -z+1/2'
'-x, -y, -z'
'x-1/2, y, -z-1/2'
'x, -y-1/2, z'
'-x-1/2, y-1/2, z-1/2'

loop_
_atom_site_type_symbol
_atom_site_label
_atom_site_fract_x
_atom_site_fract_y
_atom_site_fract_z
_atom_site_U_iso_or_equiv
_atom_site_adp_type
_atom_site_calc_flag
_atom_site_occupancy
_atom_site_disorder_assembly
_atom_site_disorder_group
Ni Ni1 0.39091(2) 0.750000 0.19852(3) 0.02146(11) Uani d 1 . .
S S1 0.33343(3) 0.250000 -0.03397(5) 0.02160(14) Uani d 1 . .
O O1 0.35007(14) 0.750000 0.02346(18) 0.0384(5) Uani d 1 . .
O O2 0.46878(7) 0.9627(2) 0.14536(12) 0.0309(3) Uani d 1 . .
O O3 0.31406(8) 0.5401(2) 0.24601(12) 0.0354(3) Uani d 1 . .
O O4 0.29830(12) 0.250000 0.08496(18) 0.0424(5) Uani d 1 . .
O O5 0.31029(8) 0.0794(2) -0.09827(12) 0.0410(3) Uani d 1 . .
O O6 0.41976(10) 0.250000 -0.01750(19) 0.0394(5) Uani d 1 . .
N N1 0.44466(12) 0.750000 0.36335(17) 0.0241(4) Uani d 1 . .
C C1 0.52308(14) 0.750000 0.3692(2) 0.0277(5) Uani d 1 . .
H H1A 0.551105 0.750000 0.298181 0.033 Uiso calc 1 . .
C C2 0.56433(14) 0.750000 0.4753(2) 0.0272(5) Uani d 1 . .
C C3 0.52130(15) 0.750000 0.5799(2) 0.0304(6) Uani d 1 . .
H H3 0.546992 0.750000 0.652878 0.036 Uiso calc 1 . .
C C4 0.44033(15) 0.750000 0.5768(2) 0.0282(5) Uani d 1 . .
C C5 0.40464(14) 0.750000 0.4658(2) 0.0260(5) Uani d 1 . .
H H5 0.350357 0.750000 0.462450 0.031 Uiso calc 1 . .
C C6 0.65243(15) 0.750000 0.4748(3) 0.0409(7) Uani d 1 . .
H H6A 0.671277 0.686857 0.544900 0.061 Uiso calc 0.5 A -1
H H6B 0.671120 0.878180 0.474031 0.061 Uiso calc 0.5 A -1
H H6C 0.670966 0.684963 0.405226 0.061 Uiso calc 0.5 A -1
C C7 0.39189(17) 0.750000 0.6886(2) 0.0429(7) Uani d 1 . .
H H7A 0.418880 0.818472 0.750001 0.064 Uiso calc 0.5 B -1
H H7B 0.383346 0.621918 0.714204 0.064 Uiso calc 0.5 B -1
H H7C 0.342529 0.809610 0.673085 0.064 Uiso calc 0.5 B -1
H H1 0.3354(14) 0.840(3) -0.011(2) 0.057(8) Uiso d 1 . .
H H2A 0.4540(12) 1.048(2) 0.1067(18) 0.045(7) Uiso d 1 . .
H H2B 0.5056(10) 0.923(3) 0.1115(19) 0.062(9) Uiso d 1 . .
H H3A 0.2777(9) 0.557(3) 0.2854(16) 0.041(6) Uiso d 1 . .
H H3B 0.3050(12) 0.460(3) 0.2012(16) 0.048(7) Uiso d 1 . .

loop_
_atom_site_aniso_label
_atom_site_aniso_U_11
_atom_site_aniso_U_22
_atom_site_aniso_U_33
_atom_site_aniso_U_12
_atom_site_aniso_U_13
_atom_site_aniso_U_23
Ni1 0.02095(16) 0.02450(18) 0.01894(17) 0.000 -0.00045(11) 0.000
S1 0.0213(3) 0.0206(3) 0.0229(3) 0.000 -0.0023(2) 0.000
O1 0.0564(13) 0.0289(11) 0.0300(10) 0.000 -0.0187(9) 0.000
O2 0.0301(7) 0.0325(7) 0.0300(7) -0.0018(6) 0.0016(5) 0.0060(6)
O3 0.0348(7) 0.0370(8) 0.0343(7) -0.0105(6) 0.0108(6) -0.0078(7)
O4 0.0527(12) 0.0386(12) 0.0357(11) 0.000 0.0161(9) 0.000
O5 0.0544(8) 0.0269(7) 0.0417(8) 0.0008(6) -0.0201(6) -0.0060(6)
O6 0.0232(9) 0.0435(12) 0.0515(12) 0.000 0.0003(8) 0.000
N1 0.0243(9) 0.0260(11) 0.0221(10) 0.000 -0.0029(8) 0.000
C1 0.0252(11) 0.0302(14) 0.0277(13) 0.000 0.0008(10) 0.000
C2 0.0244(12) 0.0273(13) 0.0299(13) 0.000 -0.0044(10) 0.000
C3 0.0330(13) 0.0339(14) 0.0242(12) 0.000 -0.0086(10) 0.000
C4 0.0323(12) 0.0280(13) 0.0243(12) 0.000 0.0004(10) 0.000
C5 0.0251(11) 0.0271(13) 0.0258(12) 0.000 -0.0022(9) 0.000
C6 0.0219(12) 0.0562(19) 0.0444(17) 0.000 -0.0065(11) 0.000
C7 0.0392(15) 0.064(2) 0.0251(14) 0.000 0.0012(11) 0.000

loop_
_atom_type_symbol
_atom_type_description
_atom_type_scat_dispersion_real
_atom_type_scat_dispersion_imag
_atom_type_scat_source
C C 0.0033 0.0016 'International Tables Vol C Tables 4.2.6.8 and 6.1.1.4'
H H 0.0000 0.0000 'International Tables Vol C Tables 4.2.6.8 and 6.1.1.4'
Ni Ni 0.3393 1.1124 'International Tables Vol C Tables 4.2.6.8 and 6.1.1.4'
N N 0.0061 0.0033 'International Tables Vol C Tables 4.2.6.8 and 6.1.1.4'
O O 0.0106 0.0060 'International Tables Vol C Tables 4.2.6.8 and 6.1.1.4'
S S 0.1246 0.1234 'International Tables Vol C Tables 4.2.6.8 and 6.1.1.4'

loop_
_geom_angle_atom_site_label_1
_geom_angle_atom_site_label_2
_geom_angle_atom_site_label_3
_geom_angle_site_symmetry_1
_geom_angle_site_symmetry_3
_geom_angle
_geom_angle_publ_flag
O1 Ni1 O2 . 7_575 86.85(6) ?
O1 Ni1 O2 . . 86.85(6) ?
O2 Ni1 O2 7_575 . 91.60(8) ?
O3 Ni1 O1 7_575 . 91.70(6) ?
O3 Ni1 O1 . . 91.70(6) ?
O3 Ni1 O2 7_575 . 87.95(6) ?
O3 Ni1 O2 . . 178.51(6) ?
O3 Ni1 O2 . 7_575 87.95(6) ?
O3 Ni1 O2 7_575 7_575 178.51(6) ?
O3 Ni1 O3 . 7_575 92.46(8) ?
O3 Ni1 N1 7_575 . 93.04(6) ?
O3 Ni1 N1 . . 93.04(6) ?
N1 Ni1 O1 . . 173.14(9) ?
N1 Ni1 O2 . . 88.38(5) ?
N1 Ni1 O2 . 7_575 88.37(5) ?
O4 S1 O6 . . 107.12(13) ?
O5 S1 O4 7_565 . 109.84(8) ?
O5 S1 O4 . . 109.85(8) ?
O5 S1 O5 7_565 . 111.30(11) ?
O5 S1 O6 . . 109.32(8) ?
O5 S1 O6 7_565 . 109.32(8) ?
Ni1 O1 H1 . . 124.8(19) ?
Ni1 O1 H1 . 7_575 124.8(19) ?
H1 O1 H1 . 7_575 108(4) ?
Ni1 O2 H2A . . 120.2(17) ?
Ni1 O2 H2B . . 113.1(19) ?
H2A O2 H2B . . 105.3(15) ?
Ni1 O3 H3A . . 123.6(16) ?
Ni1 O3 H3B . . 119.3(16) ?
H3A O3 H3B . . 108.9(15) ?
C1 N1 Ni1 . . 119.23(17) ?
C5 N1 Ni1 . . 122.77(16) ?
C5 N1 C1 . . 118.0(2) ?
N1 C1 H1A . . 118.3 ?
N1 C1 C2 . . 123.4(2) ?
C2 C1 H1A . . 118.3 ?
C1 C2 C3 . . 117.2(2) ?
C1 C2 C6 . . 120.5(2) ?
C3 C2 C6 . . 122.3(2) ?
C2 C3 H3 . . 119.7 ?
C2 C3 C4 . . 120.7(2) ?
C4 C3 H3 . . 119.7 ?
C3 C4 C5 . . 117.6(2) ?
C3 C4 C7 . . 122.0(2) ?
C5 C4 C7 . . 120.4(2) ?
N1 C5 C4 . . 123.1(2) ?
N1 C5 H5 . . 118.5 ?
C4 C5 H5 . . 118.5 ?
C2 C6 H6A . . 109.5 ?
C2 C6 H6B . . 109.5 ?
C2 C6 H6C . . 109.5 ?
H6A C6 H6B . . 109.5 ?
H6A C6 H6C . . 109.5 ?
H6B C6 H6C . . 109.5 ?
C4 C7 H7A . . 109.5 ?
C4 C7 H7B . . 109.5 ?
C4 C7 H7C . . 109.5 ?
H7A C7 H7B . . 109.5 ?
H7A C7 H7C . . 109.5 ?
H7B C7 H7C . . 109.5 ?

loop_
_geom_bond_atom_site_label_1
_geom_bond_atom_site_label_2
_geom_bond_site_symmetry_2
_geom_bond_distance
_geom_bond_publ_flag
Ni1 O1 . 2.0855(19) ?
Ni1 O2 . 2.0949(13) ?
Ni1 O2 7_575 2.0949(13) ?
Ni1 O3 . 2.0522(13) ?
Ni1 O3 7_575 2.0522(13) ?
Ni1 N1 . 2.066(2) ?
S1 O4 . 1.464(2) ?
S1 O5 7_565 1.4588(14) ?
S1 O5 . 1.4588(14) ?
S1 O6 . 1.4895(19) ?
O1 H1 7_575 0.782(10) ?
O1 H1 . 0.782(10) ?
O2 H2A . 0.782(9) ?
O2 H2B . 0.787(9) ?
O3 H3A . 0.773(9) ?
O3 H3B . 0.774(9) ?
N1 C1 . 1.344(3) ?
N1 C5 . 1.339(3) ?
C1 H1A . 0.9300 ?
C1 C2 . 1.384(3) ?
C2 C3 . 1.386(4) ?
C2 C6 . 1.508(3) ?
C3 H3 . 0.9300 ?
C3 C4 . 1.387(4) ?
C4 C5 . 1.387(3) ?
C4 C7 . 1.505(4) ?
C5 H5 . 0.9300 ?
C6 H6A . 0.9600 ?
C6 H6B . 0.9600 ?
C6 H6C . 0.9600 ?
C7 H7A . 0.9600 ?
C7 H7B . 0.9600 ?
C7 H7C . 0.9600 ?

loop_
_geom_hbond_atom_site_label_D
_geom_hbond_atom_site_label_H
_geom_hbond_atom_site_label_A
_geom_hbond_site_symmetry_A
_geom_hbond_distance_DH
_geom_hbond_distance_HA
_geom_hbond_distance_DA
_geom_hbond_angle_DHA
_geom_hbond_publ_flag
O1 H1 O5 1_565 0.782(10) 2.004(10) 2.7822(18) 174(3) yes
O2 H2A O6 1_565 0.782(9) 2.081(10) 2.857(2) 172(2) yes
O2 H2B O6 5_665 0.787(9) 2.059(12) 2.821(2) 163(3) yes
O3 H3A O5 8_666 0.773(9) 1.999(10) 2.7683(18) 173(2) yes
O3 H3B O4 . 0.774(9) 1.977(9) 2.745(2) 172(2) yes

loop_
_geom_torsion_atom_site_label_1
_geom_torsion_atom_site_label_2
_geom_torsion_atom_site_label_3
_geom_torsion_atom_site_label_4
_geom_torsion_site_symmetry_1
_geom_torsion_site_symmetry_2
_geom_torsion_site_symmetry_3
_geom_torsion_site_symmetry_4
_geom_torsion
_geom_torsion_publ_flag
Ni1 N1 C1 C2 . . . . 180.000000 ?
Ni1 N1 C5 C4 . . . . 180.000000 ?
N1 C1 C2 C3 . . . . 0.000000 ?
N1 C1 C2 C6 . . . . 180.000000 ?
C1 N1 C5 C4 . . . . 0.000000 ?
C1 C2 C3 C4 . . . . 0.000000 ?
C2 C3 C4 C5 . . . . 0.000000 ?
C2 C3 C4 C7 . . . . 180.000000 ?
C3 C4 C5 N1 . . . . 0.000000 ?
C5 N1 C1 C2 . . . . 0.000000 ?
C6 C2 C3 C4 . . . . 180.000000 ?
C7 C4 C5 N1 . . . . 180.000000 ?

_cod_database_fobs_code 2022796
